data_4338124
loop_
_publ_author_name
'Alvarez, M. Angeles'
'Garc\'ia, M Esther'
'Garc\'ia-Viv\'o, Daniel'
'Mel\'on, Sonia'
'Ruiz, Miguel A.'
'Toyos, Adri\'an'

_publ_section_title
;
 Reactions of the Unsaturated Ditungsten Complexes [W2Cp2(\m-PPh2)2(CO)x]
 (x = 1, 2) with Nitric Oxide: Stereoselective Carbonyl Displacement and
 Oxygen-Transfer Reactions of a Nitrite Ligand.
;
_journal_issue 9
_journal_name_full 'Inorganic chemistry'
_journal_page_first 4739
_journal_page_last 4750
_journal_paper_doi 10.1021/ic500498k
_journal_volume 53
_journal_year 2014
_chemical_compound_source 'synthesis as described'
_chemical_formula_moiety 'C32 H12 B F24, C36 H30 N O3 P2 W2, C H2 Cl2'
_chemical_formula_sum 'C69 H44 B Cl2 F24 N O3 P2 W2'
_chemical_formula_weight 1902.38
_chemical_name_systematic
;
 ?
;
_space_group_IT_number 2
_symmetry_cell_setting triclinic
_symmetry_Int_Tables_number 2
_symmetry_space_group_name_Hall '-P 1'
_symmetry_space_group_name_H-M 'P -1'
_atom_sites_solution_hydrogens geom
_atom_sites_solution_primary direct
_atom_sites_solution_secondary difmap
_audit_conform_dict_location ftp://ftp.iucr.org/pub/cif_core.dic
_audit_conform_dict_name cif_core.dic
_audit_conform_dict_version 2.4
_audit_creation_method 'WinGX routine CIF_UPDATE'
_cell_angle_alpha 81.1647(18)
_cell_angle_beta 83.415(2)
_cell_angle_gamma 76.575(2)
_cell_formula_units_Z 2
_cell_length_a 11.6012(4)
_cell_length_b 16.5397(4)
_cell_length_c 18.9692(3)
_cell_measurement_reflns_used 18755
_cell_measurement_temperature 130(7)
_cell_measurement_theta_max 69.3610
_cell_measurement_theta_min 3.8400
_cell_measurement_wavelength 1.54184
_cell_volume 3486.51(16)
_computing_cell_refinement
;
CrysAlis RED, Oxford Diffraction Ltd.,
Version 1.171.31.7 (release 18-10-2006 CrysAlis171 .NET)
(compiled Oct 18 2006,16:28:17)
;
_computing_data_collection
;
CrysAlis CCD, Oxford Diffraction Ltd.,
Version 1.171.31.7 (release 18-10-2006 CrysAlis171 .NET)
(compiled Oct 18 2006,16:28:17)
;
_computing_data_reduction
;
CrysAlis RED, Oxford Diffraction Ltd.,
Version 1.171.31.7 (release 18-10-2006 CrysAlis171 .NET)
(compiled Oct 18 2006,16:28:17)
;
_computing_molecular_graphics 'Ortep-3 for Windows (Farrugia, 1997)'
_computing_publication_material 'WinGX publication routines (Farrugia, 1999)'
_computing_structure_refinement 'SHELXL-97 (Sheldrick, 2008)'
_computing_structure_solution 'SHELXS-97 (Sheldrick, 2008)'
_diffrn_ambient_temperature 130(7)
_diffrn_measured_fraction_theta_full 0.984
_diffrn_measured_fraction_theta_max 0.984
_diffrn_measurement_device_type 'ONYX CCD'
_diffrn_measurement_method CCD
_diffrn_radiation_monochromator graphite
_diffrn_radiation_probe x-ray
_diffrn_radiation_source 'Nova (Cu) X-ray Source'
_diffrn_radiation_type CuK\a
_diffrn_radiation_wavelength 1.54184
_diffrn_reflns_av_R_equivalents 0.0436
_diffrn_reflns_av_unetI/netI 0.0471
_diffrn_reflns_limit_h_max 13
_diffrn_reflns_limit_h_min -14
_diffrn_reflns_limit_k_max 20
_diffrn_reflns_limit_k_min -19
_diffrn_reflns_limit_l_max 22
_diffrn_reflns_limit_l_min -17
_diffrn_reflns_number 29366
_diffrn_reflns_theta_full 69.35
_diffrn_reflns_theta_max 69.35
_diffrn_reflns_theta_min 2.77
_exptl_absorpt_coefficient_mu 8.154
_exptl_absorpt_correction_T_max 1.00000
_exptl_absorpt_correction_T_min 0.70211
_exptl_absorpt_correction_type multi-scan
_exptl_absorpt_process_details
;
CrysAlisPro, Agilent Technologies,
Version 1.171.36.28 (release 01-02-2013 CrysAlis171 .NET)
(compiled Feb  1 2013,16:14:44)
Empirical absorption correction using spherical harmonics,
 implemented in SCALE3 ABSPACK scaling algorithm.
;
_exptl_crystal_colour orange
_exptl_crystal_density_diffrn 1.812
_exptl_crystal_density_method 'not measured'
_exptl_crystal_description prism
_exptl_crystal_F_000 1840
_exptl_crystal_size_max 0.2
_exptl_crystal_size_mid 0.14
_exptl_crystal_size_min 0.1
_refine_diff_density_max 1.911
_refine_diff_density_min -1.906
_refine_diff_density_rms 0.166
_refine_ls_extinction_method none
_refine_ls_goodness_of_fit_ref 1.05
_refine_ls_hydrogen_treatment constr
_refine_ls_matrix_type full
_refine_ls_number_parameters 928
_refine_ls_number_reflns 12835
_refine_ls_number_restraints 4
_refine_ls_restrained_S_all 1.051
_refine_ls_R_factor_all 0.0495
_refine_ls_R_factor_gt 0.0437
_refine_ls_shift/su_max 0.006
_refine_ls_shift/su_mean 0
_refine_ls_structure_factor_coef Fsqd
_refine_ls_weighting_details 'calc w=1/[\s^2^(Fo^2^)+(0.0661P)^2^+9.2122P] where P=(Fo^2^+2Fc^2^)/3'
_refine_ls_weighting_scheme calc
_refine_ls_wR_factor_gt 0.1129
_refine_ls_wR_factor_ref 0.1188
_reflns_number_gt 11323
_reflns_number_total 12835
_reflns_threshold_expression >2\s(I)
_cod_data_source_file ic500498k_si_002.cif
_cod_data_source_block compound7
_cod_depositor_comments 'Adding full bibliography for 4338123--4338125.cif.'
_cod_database_code 4338124

loop_
_symmetry_equiv_pos_as_xyz
'x, y, z'
'-x, -y, -z'

loop_
_atom_site_label
_atom_site_type_symbol
_atom_site_fract_x
_atom_site_fract_y
_atom_site_fract_z
_atom_site_U_iso_or_equiv
_atom_site_adp_type
_atom_site_occupancy
_atom_site_symmetry_multiplicity
_atom_site_calc_flag
_atom_site_refinement_flags
_atom_site_disorder_assembly
_atom_site_disorder_group
W1 W 0.663975(19) 0.754628(12) 0.696913(11) 0.01659(8) Uani 1 1 d . . .
W2 W 0.645914(19) 0.577527(13) 0.704068(11) 0.01791(8) Uani 1 1 d . . .
P1 P 0.49083(11) 0.70304(8) 0.67782(6) 0.0176(2) Uani 1 1 d . . .
P2 P 0.82219(11) 0.63009(7) 0.71394(6) 0.0169(2) Uani 1 1 d . . .
N1 N 0.6830(4) 0.5598(3) 0.6126(2) 0.0234(9) Uani 1 1 d . . .
O1 O 0.7298(4) 0.7150(3) 0.53611(19) 0.0313(9) Uani 1 1 d . . .
O2 O 0.5806(4) 0.7034(3) 0.86044(19) 0.0336(9) Uani 1 1 d . . .
O3 O 0.7072(4) 0.5404(3) 0.5534(2) 0.0365(10) Uani 1 1 d . . .
C1 C 0.7051(5) 0.7254(3) 0.5946(3) 0.0234(11) Uani 1 1 d . . .
C2 C 0.6100(5) 0.7184(3) 0.8024(3) 0.0245(11) Uani 1 1 d . . .
C3 C 0.7584(6) 0.8592(4) 0.6441(3) 0.0351(14) Uani 1 1 d . . .
H3 H 0.818 0.8493 0.6072 0.042 Uiso 1 1 calc R . .
C4 C 0.6329(6) 0.8868(3) 0.6363(4) 0.0386(15) Uani 1 1 d . . .
H4 H 0.597 0.8977 0.5934 0.046 Uiso 1 1 calc R . .
C5 C 0.5740(6) 0.8945(3) 0.7047(4) 0.0348(14) Uani 1 1 d . . .
H5 H 0.4927 0.9119 0.7157 0.042 Uiso 1 1 calc R . .
C6 C 0.6634(7) 0.8704(4) 0.7537(4) 0.0388(15) Uani 1 1 d . . .
H6 H 0.6494 0.8685 0.8032 0.047 Uiso 1 1 calc R . .
C7 C 0.7746(6) 0.8500(3) 0.7173(3) 0.0328(13) Uani 1 1 d . . .
H7 H 0.847 0.8333 0.7377 0.039 Uiso 1 1 calc R . .
C8 C 0.7113(5) 0.4531(3) 0.7781(3) 0.0313(13) Uani 1 1 d . . .
H8 H 0.7913 0.4264 0.7748 0.038 Uiso 1 1 calc R . .
C9 C 0.6563(6) 0.5134(3) 0.8252(3) 0.0301(13) Uani 1 1 d . . .
H9 H 0.6937 0.5321 0.8583 0.036 Uiso 1 1 calc R . .
C10 C 0.5372(5) 0.5388(3) 0.8126(3) 0.0283(12) Uani 1 1 d . . .
H10 H 0.4816 0.5784 0.8356 0.034 Uiso 1 1 calc R . .
C11 C 0.5132(5) 0.4952(3) 0.7592(3) 0.0312(13) Uani 1 1 d . . .
H11 H 0.4398 0.5007 0.7416 0.037 Uiso 1 1 calc R . .
C12 C 0.6227(6) 0.4413(3) 0.7375(3) 0.0324(13) Uani 1 1 d . . .
H12 H 0.6338 0.4051 0.7031 0.039 Uiso 1 1 calc R . .
C13 C 0.3567(5) 0.7183(3) 0.7385(3) 0.0242(11) Uani 1 1 d . . .
C14 C 0.2760(5) 0.6684(3) 0.7370(3) 0.0255(11) Uani 1 1 d . . .
H14 H 0.2908 0.6296 0.7046 0.031 Uiso 1 1 calc R . .
C15 C 0.1736(6) 0.6759(4) 0.7833(4) 0.0381(14) Uani 1 1 d . . .
H15 H 0.1208 0.6414 0.7827 0.046 Uiso 1 1 calc R . .
C16 C 0.1505(6) 0.7349(5) 0.8303(4) 0.0486(18) Uani 1 1 d . . .
H16 H 0.0823 0.7398 0.8618 0.058 Uiso 1 1 calc R . .
C17 C 0.2281(6) 0.7864(5) 0.8308(4) 0.0503(19) Uani 1 1 d . . .
H17 H 0.2113 0.8268 0.8617 0.06 Uiso 1 1 calc R . .
C18 C 0.3309(6) 0.7780(4) 0.7852(4) 0.0375(14) Uani 1 1 d . . .
H18 H 0.3832 0.8127 0.7859 0.045 Uiso 1 1 calc R . .
C19 C 0.4297(5) 0.7318(4) 0.5905(3) 0.0259(11) Uani 1 1 d . . .
C20 C 0.4415(5) 0.6760(5) 0.5417(3) 0.0355(14) Uani 1 1 d . . .
H20 H 0.4826 0.6208 0.5523 0.043 Uiso 1 1 calc R . .
C21 C 0.3913(6) 0.7030(6) 0.4760(3) 0.0457(18) Uani 1 1 d . . .
H21 H 0.4008 0.6659 0.4426 0.055 Uiso 1 1 calc R . .
C22 C 0.3290(6) 0.7830(6) 0.4609(4) 0.051(2) Uani 1 1 d . . .
H22 H 0.2964 0.7999 0.4171 0.061 Uiso 1 1 calc R . .
C23 C 0.3131(7) 0.8401(5) 0.5096(4) 0.0513(19) Uani 1 1 d . . .
H23 H 0.2687 0.8944 0.4992 0.062 Uiso 1 1 calc R . .
C24 C 0.3649(6) 0.8146(4) 0.5745(4) 0.0406(15) Uani 1 1 d . . .
H24 H 0.3565 0.8525 0.6072 0.049 Uiso 1 1 calc R . .
C25 C 0.9001(5) 0.5944(3) 0.7952(3) 0.0230(11) Uani 1 1 d . . .
C26 C 0.8848(5) 0.6394(4) 0.8523(3) 0.0268(11) Uani 1 1 d . . .
H26 H 0.8297 0.6903 0.8514 0.032 Uiso 1 1 calc R . .
C27 C 0.9508(6) 0.6097(4) 0.9110(3) 0.0373(14) Uani 1 1 d . . .
H27 H 0.9394 0.6403 0.9493 0.045 Uiso 1 1 calc R . .
C28 C 1.0336(6) 0.5345(4) 0.9125(3) 0.0407(15) Uani 1 1 d . . .
H28 H 1.0793 0.5152 0.9514 0.049 Uiso 1 1 calc R . .
C29 C 1.0484(6) 0.4876(4) 0.8557(3) 0.0381(14) Uani 1 1 d . . .
H29 H 1.1026 0.4363 0.8571 0.046 Uiso 1 1 calc R . .
C30 C 0.9824(5) 0.5174(4) 0.7976(3) 0.0298(12) Uani 1 1 d . . .
H30 H 0.9926 0.4863 0.7597 0.036 Uiso 1 1 calc R . .
C31 C 0.9452(5) 0.6213(3) 0.6444(3) 0.0206(10) Uani 1 1 d . . .
C32 C 1.0151(5) 0.6810(3) 0.6348(3) 0.0270(11) Uani 1 1 d . . .
H32 H 0.9964 0.7249 0.6623 0.032 Uiso 1 1 calc R . .
C33 C 1.1122(6) 0.6751(4) 0.5845(3) 0.0335(13) Uani 1 1 d . . .
H33 H 1.1586 0.715 0.5782 0.04 Uiso 1 1 calc R . .
C34 C 1.1396(5) 0.6099(4) 0.5439(3) 0.0311(12) Uani 1 1 d . . .
H34 H 1.2047 0.6058 0.5101 0.037 Uiso 1 1 calc R . .
C35 C 1.0714(5) 0.5511(4) 0.5530(3) 0.0277(12) Uani 1 1 d . . .
H35 H 1.0906 0.5074 0.5252 0.033 Uiso 1 1 calc R . .
C36 C 0.9738(5) 0.5561(3) 0.6033(3) 0.0227(10) Uani 1 1 d . . .
H36 H 0.9281 0.5159 0.6093 0.027 Uiso 1 1 calc R . .
B1 B 0.6362(5) 0.1543(3) 0.7878(3) 0.0197(11) Uani 1 1 d . . .
C41 C 0.5297(5) 0.1852(3) 0.7327(2) 0.0189(10) Uani 1 1 d . . .
C42 C 0.4970(5) 0.1292(3) 0.6940(3) 0.0216(10) Uani 1 1 d . . .
H42 H 0.5346 0.0727 0.7011 0.026 Uiso 1 1 calc R . .
C43 C 0.4103(5) 0.1555(3) 0.6454(3) 0.0227(10) Uani 1 1 d . . .
C44 C 0.3520(5) 0.2384(3) 0.6323(3) 0.0248(11) Uani 1 1 d . . .
H44 H 0.2938 0.2556 0.6001 0.03 Uiso 1 1 calc R . .
C45 C 0.3839(5) 0.2949(3) 0.6693(3) 0.0232(11) Uani 1 1 d . . .
C46 C 0.4713(5) 0.2688(3) 0.7180(3) 0.0200(10) Uani 1 1 d . . .
H46 H 0.491 0.3087 0.7413 0.024 Uiso 1 1 calc R . .
C47 C 0.3801(6) 0.0926(3) 0.6060(3) 0.0313(13) Uani 1 1 d . . .
F1 F 0.2877(4) 0.1235(2) 0.5668(2) 0.0541(11) Uani 1 1 d . . .
F2 F 0.3525(4) 0.0271(2) 0.6487(2) 0.0546(11) Uani 1 1 d . . .
F3 F 0.4708(4) 0.0584(3) 0.5615(3) 0.0615(12) Uani 1 1 d . . .
C48 C 0.3229(6) 0.3858(3) 0.6579(3) 0.0334(13) Uani 1 1 d . . .
F4 F 0.3990(4) 0.4345(2) 0.6297(2) 0.0544(11) Uani 1 1 d . . .
F5 F 0.2781(4) 0.4160(2) 0.7186(2) 0.0536(11) Uani 1 1 d . . .
F6 F 0.2367(5) 0.4006(3) 0.6152(3) 0.0821(19) Uani 1 1 d . . .
C51 C 0.7605(5) 0.1512(3) 0.7352(3) 0.0217(10) Uani 1 1 d . . .
C52 C 0.8076(5) 0.2227(3) 0.7151(3) 0.0221(10) Uani 1 1 d . . .
H52 H 0.7701 0.2716 0.7343 0.027 Uiso 1 1 calc R . .
C53 C 0.9082(5) 0.2240(3) 0.6675(3) 0.0250(11) Uani 1 1 d . . .
C54 C 0.9677(5) 0.1525(4) 0.6386(3) 0.0319(13) Uani 1 1 d . . .
H54 H 1.0355 0.1528 0.6073 0.038 Uiso 1 1 calc R . .
C55 C 0.9238(5) 0.0803(4) 0.6576(3) 0.0322(13) Uani 1 1 d . . .
C56 C 0.8228(5) 0.0797(3) 0.7046(3) 0.0259(11) Uani 1 1 d . . .
H56 H 0.7955 0.0303 0.7162 0.031 Uiso 1 1 calc R . .
C57 C 0.9528(5) 0.3033(4) 0.6508(3) 0.0309(12) Uani 1 1 d . . .
F7 F 0.8665(3) 0.3694(2) 0.6303(2) 0.0412(9) Uani 1 1 d . . .
F8 F 1.0407(4) 0.3009(2) 0.5983(2) 0.0481(10) Uani 1 1 d . . .
F9 F 0.9928(4) 0.3227(2) 0.7083(2) 0.0506(10) Uani 1 1 d . . .
C58 C 0.9857(7) 0.0010(4) 0.6273(4) 0.0473(18) Uani 1 1 d . . .
F10 F 0.9204(5) -0.0163(3) 0.5787(3) 0.0652(13) Uani 1 1 d . . .
F11 F 0.9998(4) -0.0660(2) 0.6765(3) 0.0617(13) Uani 1 1 d . . .
F12 F 1.0907(4) 0.0055(3) 0.5936(3) 0.0771(18) Uani 1 1 d . . .
C61 C 0.6315(5) 0.0643(3) 0.8356(3) 0.0198(10) Uani 1 1 d . . .
C62 C 0.7333(5) 0.0118(3) 0.8643(3) 0.0212(10) Uani 1 1 d . . .
H62 H 0.8068 0.0254 0.8508 0.025 Uiso 1 1 calc R . .
C63 C 0.7275(5) -0.0603(3) 0.9125(3) 0.0262(11) Uani 1 1 d . A .
C64 C 0.6204(6) -0.0829(3) 0.9347(3) 0.0272(12) Uani 1 1 d . . .
H64 H 0.6168 -0.1307 0.9671 0.033 Uiso 1 1 calc R . .
C65 C 0.5182(5) -0.0322(3) 0.9071(3) 0.0251(11) Uani 1 1 d . B .
C66 C 0.5238(5) 0.0397(3) 0.8584(3) 0.0204(10) Uani 1 1 d . . .
H66 H 0.4539 0.0723 0.8406 0.025 Uiso 1 1 calc R . .
C67 C 0.8394(6) -0.1140(4) 0.9391(4) 0.0412(15) Uani 1 1 d . . .
F13 F 0.9258(9) -0.0785(6) 0.9419(6) 0.054(2) Uiso 0.5 1 d P A 1
F14 F 0.8147(8) -0.1599(5) 1.0056(5) 0.043(2) Uiso 0.5 1 d P A 1
F15 F 0.8808(9) -0.1739(6) 0.8957(5) 0.054(2) Uiso 0.5 1 d P A 1
F13B F 0.9010(7) -0.0696(5) 0.9691(5) 0.0362(17) Uiso 0.5 1 d P A 2
F14B F 0.8336(10) -0.1799(7) 0.9818(6) 0.060(3) Uiso 0.5 1 d P A 2
F15B F 0.9188(9) -0.1429(7) 0.8820(5) 0.061(2) Uiso 0.5 1 d P A 2
C68 C 0.4038(6) -0.0582(4) 0.9251(3) 0.0338(14) Uani 1 1 d . . .
F16 F 0.3122(13) 0.0016(9) 0.9255(7) 0.046(5) Uiso 0.5 1 d P B 1
F17 F 0.3990(7) -0.1001(5) 0.9944(4) 0.0264(17) Uiso 0.5 1 d P B 1
F18 F 0.3922(7) -0.1114(5) 0.8833(4) 0.0346(16) Uiso 0.5 1 d P B 1
F16B F 0.3071(11) 0.0123(8) 0.9345(7) 0.034(4) Uiso 0.5 1 d P B 2
F17B F 0.3629(8) -0.0813(6) 0.8656(5) 0.044(2) Uiso 0.5 1 d P B 2
F18B F 0.3955(11) -0.1160(8) 0.9772(7) 0.068(4) Uiso 0.5 1 d P B 2
C71 C 0.6256(5) 0.2192(3) 0.8469(3) 0.0204(10) Uani 1 1 d . . .
C72 C 0.7246(5) 0.2320(3) 0.8754(3) 0.0233(11) Uani 1 1 d . . .
H72 H 0.7997 0.2034 0.8596 0.028 Uiso 1 1 calc R . .
C73 C 0.7158(5) 0.2860(3) 0.9267(3) 0.0273(12) Uani 1 1 d . . .
C74 C 0.6063(5) 0.3279(3) 0.9532(3) 0.0301(12) Uani 1 1 d . . .
H74 H 0.6001 0.3644 0.9869 0.036 Uiso 1 1 calc R . .
C75 C 0.5058(5) 0.3141(3) 0.9282(3) 0.0279(12) Uani 1 1 d . . .
C76 C 0.5144(5) 0.2609(3) 0.8771(3) 0.0240(11) Uani 1 1 d . . .
H76 H 0.4451 0.2523 0.8622 0.029 Uiso 1 1 calc R . .
C77 C 0.8277(6) 0.2977(4) 0.9506(4) 0.0419(15) Uani 1 1 d . . .
F19 F 0.8887(4) 0.2298(3) 0.9875(3) 0.0617(12) Uani 1 1 d . . .
F20 F 0.9030(4) 0.3190(4) 0.8960(3) 0.0695(14) Uani 1 1 d . . .
F21 F 0.8095(5) 0.3578(4) 0.9929(3) 0.0852(18) Uani 1 1 d . . .
C78 C 0.3842(6) 0.3593(4) 0.9542(3) 0.0361(14) Uani 1 1 d . . .
F22 F 0.3860(4) 0.4141(3) 0.9985(2) 0.0544(11) Uani 1 1 d . . .
F23 F 0.3212(4) 0.3068(3) 0.9906(3) 0.0692(14) Uani 1 1 d . . .
F24 F 0.3228(4) 0.4025(4) 0.9005(2) 0.0781(17) Uani 1 1 d . . .
C99 C 0.086(3) 0.1313(16) 0.8417(18) 0.114(11) Uiso 0.5 1 d PD C 1
H99A H 0.091 0.1231 0.8932 0.136 Uiso 0.5 1 calc PR C 1
H99B H 0.0129 0.1711 0.8308 0.136 Uiso 0.5 1 calc PR C 1
Cl1 Cl 0.2099(6) 0.1703(4) 0.7980(3) 0.0937(16) Uiso 0.5 1 d PD C 1
Cl2 Cl 0.0886(9) 0.0399(6) 0.8132(5) 0.140(3) Uiso 0.5 1 d PD C 1
C99B C 0.1014(16) 0.1544(12) 0.8383(11) 0.061(5) Uiso 0.5 1 d PD D 2
H99C H 0.0254 0.189 0.825 0.074 Uiso 0.5 1 calc PR D 2
H99D H 0.0936 0.1318 0.8885 0.074 Uiso 0.5 1 calc PR D 2
Cl1B Cl 0.2109(5) 0.2110(4) 0.8218(3) 0.0827(14) Uiso 0.5 1 d PD D 2
Cl2B Cl 0.1510(13) 0.0735(8) 0.7842(7) 0.185(5) Uiso 0.5 1 d PD D 2

loop_
_atom_site_aniso_label
_atom_site_aniso_U_11
_atom_site_aniso_U_22
_atom_site_aniso_U_33
_atom_site_aniso_U_23
_atom_site_aniso_U_13
_atom_site_aniso_U_12
W1 0.02089(13) 0.01166(12) 0.01789(12) -0.00044(8) -0.00556(8) -0.00392(9)
W2 0.02073(13) 0.01214(12) 0.02151(13) -0.00162(8) -0.00365(9) -0.00434(9)
P1 0.0194(6) 0.0167(6) 0.0176(6) -0.0031(4) -0.0048(5) -0.0035(5)
P2 0.0177(6) 0.0146(6) 0.0180(6) -0.0003(4) -0.0046(4) -0.0028(5)
N1 0.025(2) 0.025(2) 0.022(2) -0.0079(18) -0.0047(17) -0.0040(18)
O1 0.040(2) 0.037(2) 0.0165(19) -0.0030(16) -0.0024(16) -0.0099(18)
O2 0.046(3) 0.039(2) 0.0166(19) -0.0034(16) 0.0012(17) -0.0132(19)
O3 0.036(2) 0.042(2) 0.033(2) -0.0205(19) -0.0045(18) -0.0013(19)
C1 0.025(3) 0.019(3) 0.025(3) 0.005(2) -0.010(2) -0.005(2)
C2 0.025(3) 0.020(3) 0.030(3) -0.008(2) -0.005(2) -0.003(2)
C3 0.045(4) 0.023(3) 0.040(3) 0.000(2) 0.006(3) -0.020(3)
C4 0.053(4) 0.014(3) 0.045(3) 0.014(2) -0.016(3) -0.007(3)
C5 0.039(3) 0.009(2) 0.057(4) -0.009(2) -0.007(3) 0.001(2)
C6 0.063(4) 0.020(3) 0.041(3) -0.017(2) -0.003(3) -0.015(3)
C7 0.041(3) 0.016(3) 0.048(3) -0.009(2) -0.005(3) -0.016(2)
C8 0.030(3) 0.015(3) 0.045(3) 0.011(2) -0.010(2) -0.006(2)
C9 0.049(4) 0.024(3) 0.017(2) 0.011(2) -0.005(2) -0.014(3)
C10 0.035(3) 0.021(3) 0.026(3) 0.006(2) 0.006(2) -0.010(2)
C11 0.033(3) 0.022(3) 0.040(3) 0.006(2) 0.000(2) -0.016(2)
C12 0.045(4) 0.012(2) 0.041(3) -0.001(2) -0.001(3) -0.010(2)
C13 0.030(3) 0.022(3) 0.021(2) -0.004(2) -0.001(2) -0.004(2)
C14 0.024(3) 0.027(3) 0.028(3) -0.007(2) -0.003(2) -0.008(2)
C15 0.033(3) 0.041(4) 0.045(4) -0.014(3) 0.000(3) -0.013(3)
C16 0.035(4) 0.058(4) 0.060(4) -0.032(4) 0.016(3) -0.020(3)
C17 0.035(4) 0.061(5) 0.064(5) -0.037(4) 0.016(3) -0.020(3)
C18 0.029(3) 0.041(4) 0.049(4) -0.023(3) 0.005(3) -0.015(3)
C19 0.027(3) 0.035(3) 0.018(2) 0.003(2) -0.005(2) -0.013(2)
C20 0.026(3) 0.056(4) 0.026(3) -0.011(3) -0.006(2) -0.007(3)
C21 0.023(3) 0.093(6) 0.027(3) -0.022(3) 0.002(2) -0.017(3)
C22 0.041(4) 0.085(6) 0.028(3) 0.016(3) -0.010(3) -0.027(4)
C23 0.054(4) 0.052(4) 0.050(4) 0.020(3) -0.033(3) -0.021(4)
C24 0.050(4) 0.032(3) 0.039(3) 0.010(3) -0.018(3) -0.011(3)
C25 0.025(3) 0.023(3) 0.022(2) 0.006(2) -0.007(2) -0.011(2)
C26 0.026(3) 0.033(3) 0.022(2) -0.003(2) -0.003(2) -0.007(2)
C27 0.038(3) 0.055(4) 0.022(3) -0.004(3) -0.004(2) -0.016(3)
C28 0.034(3) 0.052(4) 0.031(3) 0.017(3) -0.014(3) -0.010(3)
C29 0.028(3) 0.037(3) 0.043(3) 0.011(3) -0.014(3) 0.000(3)
C30 0.029(3) 0.024(3) 0.035(3) 0.000(2) -0.008(2) -0.004(2)
C31 0.022(3) 0.019(2) 0.019(2) -0.0007(19) -0.0035(19) -0.0009(19)
C32 0.024(3) 0.026(3) 0.033(3) -0.010(2) -0.002(2) -0.006(2)
C33 0.035(3) 0.038(3) 0.031(3) -0.005(2) 0.001(2) -0.018(3)
C34 0.025(3) 0.042(3) 0.025(3) -0.004(2) 0.001(2) -0.008(2)
C35 0.025(3) 0.028(3) 0.026(3) -0.007(2) -0.003(2) 0.004(2)
C36 0.027(3) 0.019(2) 0.024(2) -0.0024(19) -0.004(2) -0.006(2)
B1 0.021(3) 0.017(3) 0.019(3) 0.001(2) -0.007(2) 0.000(2)
C41 0.024(3) 0.017(2) 0.017(2) -0.0016(18) -0.0023(19) -0.0052(19)
C42 0.028(3) 0.013(2) 0.022(2) 0.0026(19) -0.005(2) -0.002(2)
C43 0.024(3) 0.021(3) 0.024(2) 0.000(2) -0.006(2) -0.006(2)
C44 0.029(3) 0.023(3) 0.022(2) 0.002(2) -0.010(2) -0.004(2)
C45 0.028(3) 0.018(2) 0.023(2) -0.001(2) -0.007(2) -0.003(2)
C46 0.022(3) 0.018(2) 0.021(2) -0.0023(19) -0.0041(19) -0.006(2)
C47 0.045(4) 0.020(3) 0.031(3) -0.001(2) -0.019(3) -0.005(2)
F1 0.073(3) 0.0294(19) 0.069(3) -0.0028(18) -0.055(2) -0.0078(19)
F2 0.088(3) 0.031(2) 0.056(2) 0.0060(17) -0.036(2) -0.029(2)
F3 0.065(3) 0.065(3) 0.065(3) -0.042(2) -0.003(2) -0.016(2)
C48 0.043(4) 0.021(3) 0.038(3) 0.000(2) -0.024(3) -0.003(2)
F4 0.076(3) 0.0221(18) 0.060(2) 0.0050(17) -0.003(2) -0.0084(19)
F5 0.061(3) 0.029(2) 0.061(3) -0.0124(18) 0.002(2) 0.0110(18)
F6 0.103(4) 0.029(2) 0.121(4) -0.009(2) -0.095(4) 0.015(2)
C51 0.024(3) 0.024(3) 0.017(2) 0.0018(19) -0.0082(19) -0.006(2)
C52 0.025(3) 0.019(2) 0.021(2) 0.0009(19) -0.007(2) -0.003(2)
C53 0.026(3) 0.023(3) 0.027(3) 0.003(2) -0.005(2) -0.009(2)
C54 0.030(3) 0.033(3) 0.035(3) -0.010(2) 0.004(2) -0.011(2)
C55 0.032(3) 0.032(3) 0.035(3) -0.008(2) -0.004(2) -0.009(2)
C56 0.028(3) 0.022(3) 0.028(3) -0.003(2) -0.004(2) -0.007(2)
C57 0.035(3) 0.026(3) 0.033(3) 0.002(2) -0.003(2) -0.011(2)
F7 0.045(2) 0.0237(17) 0.049(2) 0.0070(15) -0.0009(17) -0.0054(15)
F8 0.043(2) 0.037(2) 0.062(2) 0.0001(18) 0.0159(19) -0.0186(17)
F9 0.069(3) 0.040(2) 0.054(2) 0.0023(18) -0.023(2) -0.032(2)
C58 0.048(4) 0.037(4) 0.059(4) -0.018(3) 0.017(3) -0.015(3)
F10 0.088(4) 0.056(3) 0.065(3) -0.037(2) 0.011(3) -0.031(3)
F11 0.061(3) 0.028(2) 0.086(3) -0.011(2) 0.012(2) 0.0045(19)
F12 0.061(3) 0.053(3) 0.123(4) -0.050(3) 0.057(3) -0.029(2)
C61 0.023(3) 0.018(2) 0.018(2) -0.0042(19) -0.0046(19) -0.0008(19)
C62 0.027(3) 0.015(2) 0.020(2) -0.0017(19) -0.007(2) 0.000(2)
C63 0.040(3) 0.019(3) 0.020(2) -0.005(2) -0.009(2) -0.004(2)
C64 0.049(4) 0.016(2) 0.018(2) 0.0001(19) -0.009(2) -0.007(2)
C65 0.038(3) 0.020(3) 0.018(2) -0.0027(19) -0.002(2) -0.008(2)
C66 0.027(3) 0.015(2) 0.020(2) -0.0035(18) -0.0067(19) -0.003(2)
C67 0.050(4) 0.023(3) 0.041(3) 0.006(3) -0.016(3) 0.009(3)
C68 0.052(4) 0.029(3) 0.026(3) -0.006(2) 0.006(3) -0.023(3)
C71 0.027(3) 0.013(2) 0.019(2) 0.0035(18) -0.0073(19) 0.0000(19)
C72 0.026(3) 0.021(3) 0.021(2) 0.000(2) -0.010(2) 0.000(2)
C73 0.037(3) 0.023(3) 0.023(3) 0.001(2) -0.014(2) -0.007(2)
C74 0.040(3) 0.023(3) 0.027(3) -0.005(2) -0.008(2) -0.002(2)
C75 0.034(3) 0.024(3) 0.022(3) 0.003(2) -0.006(2) -0.001(2)
C76 0.024(3) 0.024(3) 0.022(2) 0.000(2) -0.005(2) -0.003(2)
C77 0.046(4) 0.043(4) 0.044(4) -0.017(3) -0.018(3) -0.011(3)
F19 0.049(3) 0.072(3) 0.066(3) 0.000(2) -0.036(2) -0.009(2)
F20 0.062(3) 0.103(4) 0.060(3) -0.001(3) -0.015(2) -0.053(3)
F21 0.064(3) 0.096(4) 0.116(4) -0.074(4) -0.038(3) -0.006(3)
C78 0.036(3) 0.042(4) 0.028(3) -0.014(3) -0.002(2) 0.004(3)
F22 0.059(3) 0.044(2) 0.057(2) -0.0283(19) 0.002(2) 0.005(2)
F23 0.044(3) 0.066(3) 0.097(4) -0.032(3) 0.026(3) -0.013(2)
F24 0.053(3) 0.110(4) 0.048(2) -0.020(3) -0.019(2) 0.044(3)

loop_
_atom_type_symbol
_atom_type_description
_atom_type_scat_dispersion_real
_atom_type_scat_dispersion_imag
_atom_type_scat_source
C C 0.0181 0.0091 'International Tables Vol C Tables 4.2.6.8 and 6.1.1.4'
H H 0 0 'International Tables Vol C Tables 4.2.6.8 and 6.1.1.4'
B B 0.009 0.0039 'International Tables Vol C Tables 4.2.6.8 and 6.1.1.4'
F F 0.0727 0.0534 'International Tables Vol C Tables 4.2.6.8 and 6.1.1.4'
N N 0.0311 0.018 'International Tables Vol C Tables 4.2.6.8 and 6.1.1.4'
O O 0.0492 0.0322 'International Tables Vol C Tables 4.2.6.8 and 6.1.1.4'
P P 0.2955 0.4335 'International Tables Vol C Tables 4.2.6.8 and 6.1.1.4'
W W -5.4734 5.5774 'International Tables Vol C Tables 4.2.6.8 and 6.1.1.4'
Cl Cl 0.3639 0.7018 'International Tables Vol C Tables 4.2.6.8 and 6.1.1.4'

loop_
_geom_angle_atom_site_label_1
_geom_angle_atom_site_label_2
_geom_angle_atom_site_label_3
_geom_angle
C1 W1 C2 148.5(2)
C1 W1 C4 80.9(2)
C2 W1 C4 127.6(2)
C1 W1 C3 78.2(2)
C2 W1 C3 132.0(2)
C4 W1 C3 36.6(2)
C1 W1 C5 114.7(2)
C2 W1 C5 92.1(2)
C4 W1 C5 35.5(2)
C3 W1 C5 59.7(2)
C1 W1 C6 135.2(2)
C2 W1 C6 76.2(2)
C4 W1 C6 58.7(2)
C3 W1 C6 58.1(2)
C5 W1 C6 35.5(2)
C1 W1 C7 109.8(2)
C2 W1 C7 97.9(2)
C4 W1 C7 59.4(2)
C3 W1 C7 35.1(2)
C5 W1 C7 58.9(2)
C6 W1 C7 34.4(2)
C1 W1 P2 78.28(15)
C2 W1 P2 84.16(15)
C4 W1 P2 139.68(18)
C3 W1 P2 104.85(17)
C5 W1 P2 154.28(17)
C6 W1 P2 119.68(18)
C7 W1 P2 96.30(16)
C1 W1 P1 78.51(15)
C2 W1 P1 81.08(15)
C4 W1 P1 104.21(18)
C3 W1 P1 137.17(18)
C5 W1 P1 99.56(17)
C6 W1 P1 126.62(18)
C7 W1 P1 158.46(16)
P2 W1 P1 104.95(4)
C1 W1 W2 74.07(14)
C2 W1 W2 74.48(14)
C4 W1 W2 148.51(18)
C3 W1 W2 147.17(16)
C5 W1 W2 150.05(16)
C6 W1 W2 150.34(16)
C7 W1 W2 148.06(16)
P2 W1 W2 52.56(3)
P1 W1 W2 52.54(3)
N1 W2 C12 91.4(2)
N1 W2 C8 109.1(2)
C12 W2 C8 35.6(2)
N1 W2 C11 110.0(2)
C12 W2 C11 35.8(2)
C8 W2 C11 58.9(2)
N1 W2 C10 144.9(2)
C12 W2 C10 58.6(2)
C8 W2 C10 57.9(2)
C11 W2 C10 35.0(2)
N1 W2 C9 144.4(2)
C12 W2 C9 58.8(2)
C8 W2 C9 35.3(2)
C11 W2 C9 57.9(2)
C10 W2 C9 33.9(2)
N1 W2 P2 95.16(15)
C12 W2 P2 126.47(17)
C8 W2 P2 93.27(15)
C11 W2 P2 146.90(16)
C10 W2 P2 116.73(15)
C9 W2 P2 89.09(15)
N1 W2 P1 95.08(15)
C12 W2 P1 127.55(16)
C8 W2 P1 148.50(16)
C11 W2 P1 94.42(15)
C10 W2 P1 90.73(14)
C9 W2 P1 118.01(15)
P2 W2 P1 104.69(4)
N1 W2 W1 101.73(14)
C12 W2 W1 166.83(15)
C8 W2 W1 135.77(15)
C11 W2 W1 136.23(15)
C10 W2 W1 109.10(14)
C9 W2 W1 108.61(14)
P2 W2 W1 52.28(3)
P1 W2 W1 52.56(3)
C13 P1 C19 101.7(3)
C13 P1 W2 118.17(17)
C19 P1 W2 122.0(2)
C13 P1 W1 121.52(18)
C19 P1 W1 118.65(17)
W2 P1 W1 74.90(4)
C31 P2 C25 101.8(2)
C31 P2 W1 115.87(16)
C25 P2 W1 124.82(19)
C31 P2 W2 121.23(18)
C25 P2 W2 118.10(16)
W1 P2 W2 75.16(4)
O3 N1 W2 174.0(4)
O1 C1 W1 174.9(4)
O2 C2 W1 175.9(5)
C7 C3 C4 107.6(6)
C7 C3 W1 74.4(3)
C4 C3 W1 70.8(3)
C7 C3 H3 126.2
C4 C3 H3 126.2
W1 C3 H3 120.3
C5 C4 C3 108.1(6)
C5 C4 W1 74.1(3)
C3 C4 W1 72.5(3)
C5 C4 H4 125.9
C3 C4 H4 125.9
W1 C4 H4 119.3
C4 C5 C6 106.4(6)
C4 C5 W1 70.4(3)
C6 C5 W1 72.6(3)
C4 C5 H5 126.8
C6 C5 H5 126.8
W1 C5 H5 122
C7 C6 C5 110.2(6)
C7 C6 W1 73.4(3)
C5 C6 W1 71.9(3)
C7 C6 H6 124.9
C5 C6 H6 124.9
W1 C6 H6 121.3
C6 C7 C3 107.7(6)
C6 C7 W1 72.2(3)
C3 C7 W1 70.5(3)
C6 C7 H7 126.2
C3 C7 H7 126.2
W1 C7 H7 122.9
C12 C8 C9 108.1(5)
C12 C8 W2 71.7(3)
C9 C8 W2 74.4(3)
C12 C8 H8 125.9
C9 C8 H8 125.9
W2 C8 H8 119.7
C10 C9 C8 107.7(5)
C10 C9 W2 72.5(3)
C8 C9 W2 70.2(3)
C10 C9 H9 126.1
C8 C9 H9 126.1
W2 C9 H9 122.8
C9 C10 C11 109.6(5)
C9 C10 W2 73.6(3)
C11 C10 W2 71.5(3)
C9 C10 H10 125.2
C11 C10 H10 125.2
W2 C10 H10 121.4
C10 C11 C12 107.3(5)
C10 C11 W2 73.6(3)
C12 C11 W2 71.1(3)
C10 C11 H11 126.4
C12 C11 H11 126.4
W2 C11 H11 120.8
C8 C12 C11 107.3(5)
C8 C12 W2 72.7(3)
C11 C12 W2 73.1(3)
C8 C12 H12 126.4
C11 C12 H12 126.4
W2 C12 H12 119.7
C18 C13 C14 118.8(5)
C18 C13 P1 123.0(4)
C14 C13 P1 118.2(4)
C15 C14 C13 120.7(5)
C15 C14 H14 119.7
C13 C14 H14 119.7
C16 C15 C14 119.6(6)
C16 C15 H15 120.2
C14 C15 H15 120.2
C17 C16 C15 120.2(6)
C17 C16 H16 119.9
C15 C16 H16 119.9
C16 C17 C18 120.0(6)
C16 C17 H17 120
C18 C17 H17 120
C17 C18 C13 120.6(6)
C17 C18 H18 119.7
C13 C18 H18 119.7
C20 C19 C24 119.6(5)
C20 C19 P1 123.2(5)
C24 C19 P1 117.2(5)
C19 C20 C21 119.6(7)
C19 C20 H20 120.2
C21 C20 H20 120.2
C22 C21 C20 120.5(7)
C22 C21 H21 119.7
C20 C21 H21 119.7
C21 C22 C23 121.3(6)
C21 C22 H22 119.4
C23 C22 H22 119.4
C22 C23 C24 118.9(7)
C22 C23 H23 120.6
C24 C23 H23 120.6
C23 C24 C19 120.2(7)
C23 C24 H24 119.9
C19 C24 H24 119.9
C26 C25 C30 119.1(5)
C26 C25 P2 124.0(4)
C30 C25 P2 116.9(4)
C25 C26 C27 120.7(6)
C25 C26 H26 119.7
C27 C26 H26 119.7
C28 C27 C26 120.1(6)
C28 C27 H27 119.9
C26 C27 H27 119.9
C27 C28 C29 119.8(6)
C27 C28 H28 120.1
C29 C28 H28 120.1
C30 C29 C28 119.8(6)
C30 C29 H29 120.1
C28 C29 H29 120.1
C29 C30 C25 120.6(6)
C29 C30 H30 119.7
C25 C30 H30 119.7
C36 C31 C32 119.4(5)
C36 C31 P2 122.3(4)
C32 C31 P2 118.3(4)
C33 C32 C31 120.4(5)
C33 C32 H32 119.8
C31 C32 H32 119.8
C34 C33 C32 119.6(5)
C34 C33 H33 120.2
C32 C33 H33 120.2
C35 C34 C33 120.4(5)
C35 C34 H34 119.8
C33 C34 H34 119.8
C34 C35 C36 120.6(5)
C34 C35 H35 119.7
C36 C35 H35 119.7
C31 C36 C35 119.6(5)
C31 C36 H36 120.2
C35 C36 H36 120.2
C61 B1 C71 104.5(4)
C61 B1 C41 112.6(4)
C71 B1 C41 112.1(4)
C61 B1 C51 112.5(4)
C71 B1 C51 110.8(4)
C41 B1 C51 104.5(4)
C46 C41 C42 115.4(5)
C46 C41 B1 122.6(4)
C42 C41 B1 121.8(4)
C43 C42 C41 122.1(5)
C43 C42 H42 119
C41 C42 H42 119
C44 C43 C42 121.6(5)
C44 C43 C47 119.1(5)
C42 C43 C47 119.2(5)
C43 C44 C45 117.3(5)
C43 C44 H44 121.3
C45 C44 H44 121.3
C44 C45 C46 121.4(5)
C44 C45 C48 119.8(5)
C46 C45 C48 118.8(5)
C41 C46 C45 122.2(5)
C41 C46 H46 118.9
C45 C46 H46 118.9
F2 C47 F1 105.3(5)
F2 C47 F3 104.0(5)
F1 C47 F3 106.6(5)
F2 C47 C43 113.5(5)
F1 C47 C43 113.6(5)
F3 C47 C43 113.0(5)
F6 C48 F5 108.0(6)
F6 C48 F4 107.4(5)
F5 C48 F4 103.5(5)
F6 C48 C45 112.6(5)
F5 C48 C45 112.9(5)
F4 C48 C45 111.8(5)
C52 C51 C56 115.2(5)
C52 C51 B1 121.2(5)
C56 C51 B1 123.5(5)
C53 C52 C51 122.9(5)
C53 C52 H52 118.6
C51 C52 H52 118.6
C54 C53 C52 120.5(5)
C54 C53 C57 120.9(5)
C52 C53 C57 118.6(5)
C53 C54 C55 118.3(5)
C53 C54 H54 120.9
C55 C54 H54 120.9
C54 C55 C56 120.9(5)
C54 C55 C58 120.1(5)
C56 C55 C58 119.0(5)
C55 C56 C51 122.2(5)
C55 C56 H56 118.9
C51 C56 H56 118.9
F8 C57 F7 106.3(4)
F8 C57 F9 107.3(5)
F7 C57 F9 105.3(5)
F8 C57 C53 113.6(5)
F7 C57 C53 111.9(5)
F9 C57 C53 111.9(5)
F12 C58 F11 108.4(7)
F12 C58 F10 106.2(6)
F11 C58 F10 105.0(6)
F12 C58 C55 112.9(5)
F11 C58 C55 113.0(6)
F10 C58 C55 110.8(6)
C66 C61 C62 115.8(5)
C66 C61 B1 122.1(4)
C62 C61 B1 121.6(5)
C63 C62 C61 122.0(5)
C63 C62 H62 119
C61 C62 H62 119
C64 C63 C62 121.2(5)
C64 C63 C67 119.9(5)
C62 C63 C67 118.9(5)
C63 C64 C65 118.1(5)
C63 C64 H64 121
C65 C64 H64 121
C64 C65 C66 120.8(5)
C64 C65 C68 119.4(5)
C66 C65 C68 119.6(5)
C65 C66 C61 122.1(5)
C65 C66 H66 119
C61 C66 H66 119
F14B C67 F13 118.4(8)
F14B C67 F15 78.5(8)
F13 C67 F15 106.2(8)
F14B C67 F13B 107.8(8)
F15 C67 F13B 128.9(8)
F13 C67 F14 110.5(8)
F15 C67 F14 103.5(7)
F13B C67 F14 91.8(6)
F14B C67 F15B 104.0(8)
F13 C67 F15B 77.9(8)
F13B C67 F15B 102.8(8)
F14 C67 F15B 127.3(7)
F14B C67 C63 118.4(8)
F13 C67 C63 117.5(6)
F15 C67 C63 108.3(6)
F13B C67 C63 111.6(6)
F14 C67 C63 109.8(6)
F15B C67 C63 110.8(6)
F16 C68 F18B 111.4(9)
F16 C68 F18 110.1(9)
F16 C68 F17 103.7(8)
F18 C68 F17 105.9(6)
F16 C68 F17B 87.9(9)
F18B C68 F17B 106.9(8)
F17 C68 F17B 125.3(6)
F18B C68 F16B 108.6(8)
F18 C68 F16B 118.3(8)
F17 C68 F16B 98.6(7)
F17B C68 F16B 96.4(8)
F16 C68 C65 115.2(8)
F18B C68 C65 118.9(8)
F18 C68 C65 111.0(6)
F17 C68 C65 110.4(6)
F17B C68 C65 112.1(5)
F16B C68 C65 111.6(6)
C72 C71 C76 114.9(5)
C72 C71 B1 122.7(5)
C76 C71 B1 122.2(5)
C71 C72 C73 122.8(5)
C71 C72 H72 118.6
C73 C72 H72 118.6
C74 C73 C72 120.7(5)
C74 C73 C77 121.3(5)
C72 C73 C77 118.0(5)
C73 C74 C75 118.0(5)
C73 C74 H74 121
C75 C74 H74 121
C74 C75 C76 121.3(5)
C74 C75 C78 120.4(5)
C76 C75 C78 118.3(5)
C75 C76 C71 122.1(5)
C75 C76 H76 119
C71 C76 H76 119
F19 C77 F20 105.5(6)
F19 C77 F21 105.3(6)
F20 C77 F21 105.9(6)
F19 C77 C73 113.8(6)
F20 C77 C73 112.6(5)
F21 C77 C73 112.9(6)
F23 C78 F24 107.9(6)
F23 C78 F22 105.2(5)
F24 C78 F22 106.0(5)
F23 C78 C75 111.9(5)
F24 C78 C75 111.8(5)
F22 C78 C75 113.6(6)
Cl2 C99 Cl1 108.4(12)
Cl2 C99 H99A 110
Cl1 C99 H99A 110
Cl2 C99 H99B 110
Cl1 C99 H99B 110
H99A C99 H99B 108.4
Cl1B C99B Cl2B 103.8(10)
Cl1B C99B H99C 111
Cl2B C99B H99C 111
Cl1B C99B H99D 111
Cl2B C99B H99D 111
H99C C99B H99D 109

loop_
_geom_bond_atom_site_label_1
_geom_bond_atom_site_label_2
_geom_bond_distance
W1 C1 2.048(5)
W1 C2 2.068(5)
W1 C4 2.278(5)
W1 C3 2.301(5)
W1 C5 2.326(5)
W1 C6 2.335(5)
W1 C7 2.351(5)
W1 P2 2.4274(12)
W1 P1 2.4396(13)
W1 W2 2.9663(3)
W2 N1 1.792(4)
W2 C12 2.315(5)
W2 C8 2.327(5)
W2 C11 2.342(5)
W2 C10 2.369(5)
W2 C9 2.382(5)
W2 P2 2.4364(12)
W2 P1 2.4389(12)
P1 C13 1.818(5)
P1 C19 1.828(5)
P2 C31 1.825(5)
P2 C25 1.826(5)
N1 O3 1.199(6)
O1 C1 1.143(7)
O2 C2 1.122(7)
C3 C7 1.403(9)
C3 C4 1.438(10)
C3 H3 0.93
C4 C5 1.404(9)
C4 H4 0.93
C5 C6 1.420(10)
C5 H5 0.93
C6 C7 1.386(9)
C6 H6 0.93
C7 H7 0.93
C8 C12 1.418(9)
C8 C9 1.430(9)
C8 H8 0.93
C9 C10 1.384(9)
C9 H9 0.93
C10 C11 1.415(9)
C10 H10 0.93
C11 C12 1.431(9)
C11 H11 0.93
C12 H12 0.93
C13 C18 1.386(8)
C13 C14 1.390(8)
C14 C15 1.387(8)
C14 H14 0.93
C15 C16 1.383(9)
C15 H15 0.93
C16 C17 1.377(10)
C16 H16 0.93
C17 C18 1.383(9)
C17 H17 0.93
C18 H18 0.93
C19 C20 1.379(9)
C19 C24 1.408(9)
C20 C21 1.402(9)
C20 H20 0.93
C21 C22 1.357(11)
C21 H21 0.93
C22 C23 1.388(12)
C22 H22 0.93
C23 C24 1.394(9)
C23 H23 0.93
C24 H24 0.93
C25 C26 1.379(8)
C25 C30 1.400(8)
C26 C27 1.385(8)
C26 H26 0.93
C27 C28 1.382(10)
C27 H27 0.93
C28 C29 1.395(10)
C28 H28 0.93
C29 C30 1.376(8)
C29 H29 0.93
C30 H30 0.93
C31 C36 1.382(7)
C31 C32 1.395(8)
C32 C33 1.386(8)
C32 H32 0.93
C33 C34 1.377(9)
C33 H33 0.93
C34 C35 1.369(9)
C34 H34 0.93
C35 C36 1.391(8)
C35 H35 0.93
C36 H36 0.93
B1 C61 1.629(7)
B1 C71 1.644(8)
B1 C41 1.648(7)
B1 C51 1.651(7)
C41 C46 1.393(7)
C41 C42 1.407(7)
C42 C43 1.392(7)
C42 H42 0.93
C43 C44 1.378(7)
C43 C47 1.494(7)
C44 C45 1.386(8)
C44 H44 0.93
C45 C46 1.399(7)
C45 C48 1.500(7)
C46 H46 0.93
C47 F2 1.327(7)
C47 F1 1.331(7)
C47 F3 1.344(8)
C48 F6 1.314(7)
C48 F5 1.328(8)
C48 F4 1.343(8)
C51 C52 1.399(7)
C51 C56 1.406(8)
C52 C53 1.393(7)
C52 H52 0.93
C53 C54 1.381(8)
C53 C57 1.495(7)
C54 C55 1.388(8)
C54 H54 0.93
C55 C56 1.390(8)
C55 C58 1.505(9)
C56 H56 0.93
C57 F8 1.339(7)
C57 F7 1.342(7)
C57 F9 1.343(7)
C58 F12 1.323(8)
C58 F11 1.325(9)
C58 F10 1.360(10)
C61 C66 1.404(7)
C61 C62 1.404(7)
C62 C63 1.398(7)
C62 H62 0.93
C63 C64 1.382(8)
C63 C67 1.485(8)
C64 C65 1.389(8)
C64 H64 0.93
C65 C66 1.399(7)
C65 C68 1.475(8)
C66 H66 0.93
C67 F14B 1.264(12)
C67 F13 1.283(12)
C67 F15 1.352(11)
C67 F13B 1.356(11)
C67 F14 1.404(10)
C67 F15B 1.405(12)
C68 F16 1.272(15)
C68 F18B 1.278(13)
C68 F18 1.310(9)
C68 F17 1.391(9)
C68 F17B 1.409(11)
C68 F16B 1.435(14)
C71 C72 1.395(8)
C71 C76 1.416(7)
C72 C73 1.398(8)
C72 H72 0.93
C73 C74 1.378(8)
C73 C77 1.486(9)
C74 C75 1.386(9)
C74 H74 0.93
C75 C76 1.387(8)
C75 C78 1.502(8)
C76 H76 0.93
C77 F19 1.325(8)
C77 F20 1.334(9)
C77 F21 1.336(8)
C78 F23 1.326(8)
C78 F24 1.327(8)
C78 F22 1.333(7)
C99 Cl2 1.676(18)
C99 Cl1 1.775(18)
C99 H99A 0.97
C99 H99B 0.97
C99B Cl1B 1.721(16)
C99B Cl2B 1.763(16)
C99B H99C 0.97
C99B H99D 0.97
